data_2206588
loop_
_publ_author_name
'Qiu, Li-Hua'
'Yang, Wen'
'Zhang, Yawen'
'Zhang, De-Chun'

_publ_section_title
;(1<i>S</i>,2<i>S</i>,4<i>S</i>,5<i>S</i>)-2,5-Dibenzyl-1,4-diazoniabicyclo[2.2.2]octane
 dichloride methanol solvate
;
_journal_issue 8
_journal_name_full 'Acta Crystallographica Section E'
_journal_page_first o2668
_journal_page_last o2670
_journal_paper_doi 10.1107/S1600536805022762
_journal_volume 61
_journal_year 2005
_chemical_formula_iupac 'C20 H26 N2 2+, 2Cl -, C H4 O'
_chemical_formula_moiety 'C20 H26 N2 2+, 2Cl -, C H4 O'
_chemical_formula_sum 'C21 H30 Cl2 N2 O'
_chemical_formula_weight 397.37
_chemical_name_systematic
;
(1S,2S,4S,5S)-2,5-Dibenzyl-1,4-diazoniabicyclo[2.2.2]octane dichloride
methanol solvate
;
_space_group_IT_number 4
_symmetry_cell_setting monoclinic
_symmetry_space_group_name_Hall 'P 2yb'
_symmetry_space_group_name_H-M 'P 1 21 1'
_atom_sites_solution_hydrogens geom
_atom_sites_solution_primary direct
_atom_sites_solution_secondary difmap
_audit_creation_method SHELXL-97
_cell_angle_alpha 90.00
_cell_angle_beta 109.970(5)
_cell_angle_gamma 90.00
_cell_formula_units_Z 2
_cell_length_a 11.7262(13)
_cell_length_b 7.6968(7)
_cell_length_c 11.8788(13)
_cell_measurement_reflns_used 3734
_cell_measurement_temperature 193(2)
_cell_measurement_theta_max 25.5
_cell_measurement_theta_min 3.0
_cell_volume 1007.65(18)
_computing_cell_refinement CrystalClear
_computing_data_collection 'CrystalClear (Rigaku, 1990)'
_computing_data_reduction 'CrystalStructure (Rigaku/MSC, 2003)'
_computing_molecular_graphics 'ORTEPIII for Windows (Farrugia, 1997)'
_computing_publication_material SHELXL97
_computing_structure_refinement 'SHELXL97 (Sheldrick, 1997)'
_computing_structure_solution 'SHELXS97 (Sheldrick, 1997)'
_diffrn_ambient_temperature 193(2)
_diffrn_detector_area_resol_mean 14.62
_diffrn_measured_fraction_theta_full 0.960
_diffrn_measured_fraction_theta_max 0.960
_diffrn_measurement_device_type 'Rigaku Mercury'
_diffrn_measurement_method \w
_diffrn_radiation_monochromator graphite
_diffrn_radiation_source 'fine-focus sealed tube'
_diffrn_radiation_type MoK\a
_diffrn_radiation_wavelength 0.71070
_diffrn_reflns_av_R_equivalents 0.0165
_diffrn_reflns_av_sigmaI/netI 0.0178
_diffrn_reflns_limit_h_max 14
_diffrn_reflns_limit_h_min -14
_diffrn_reflns_limit_k_max 8
_diffrn_reflns_limit_k_min -9
_diffrn_reflns_limit_l_max 14
_diffrn_reflns_limit_l_min -13
_diffrn_reflns_number 6594
_diffrn_reflns_theta_full 25.48
_diffrn_reflns_theta_max 25.48
_diffrn_reflns_theta_min 3.01
_diffrn_standards_number 0
_exptl_absorpt_coefficient_mu 0.335
_exptl_absorpt_correction_T_max 0.8504
_exptl_absorpt_correction_T_min 0.7993
_exptl_absorpt_correction_type multi-scan
_exptl_absorpt_process_details '(Jacobson, 1998)'
_exptl_crystal_colour colorless
_exptl_crystal_density_diffrn 1.310
_exptl_crystal_density_method 'not measured'
_exptl_crystal_description prism
_exptl_crystal_F_000 424
_exptl_crystal_size_max 0.70
_exptl_crystal_size_mid 0.50
_exptl_crystal_size_min 0.50
_refine_diff_density_max 0.597
_refine_diff_density_min -0.490
_refine_ls_abs_structure_details 'Flack (1983), 855 Friedel pairs'
_refine_ls_abs_structure_Flack 0.02(9)
_refine_ls_extinction_method none
_refine_ls_goodness_of_fit_ref 1.129
_refine_ls_hydrogen_treatment mixed
_refine_ls_matrix_type full
_refine_ls_number_parameters 236
_refine_ls_number_reflns 2874
_refine_ls_number_restraints 2
_refine_ls_restrained_S_all 1.159
_refine_ls_R_factor_all 0.0434
_refine_ls_R_factor_gt 0.0432
_refine_ls_shift/su_max 0.000
_refine_ls_shift/su_mean 0.000
_refine_ls_structure_factor_coef Fsqd
_refine_ls_weighting_details 'calc w = 1/[\s^2^(Fo^2^)+(0.0733P)^2^+0.7886P] where P = (Fo^2^+2Fc^2^)/3'
_refine_ls_weighting_scheme calc
_refine_ls_wR_factor_gt 0.1279
_refine_ls_wR_factor_ref 0.1280
_reflns_number_gt 2855
_reflns_number_total 2874
_reflns_threshold_expression I>2\s(I)
_cod_data_source_file wn6368.cif
_cod_data_source_block I
_cod_original_sg_symbol_Hall 'p 2yb'
_cod_original_sg_symbol_H-M 'P 21'
_cod_database_code 2206588
_cod_database_fobs_code 2206588

loop_
_symmetry_equiv_pos_as_xyz
'x, y, z'
'-x, y+1/2, -z'

loop_
_atom_site_label
_atom_site_fract_x
_atom_site_fract_y
_atom_site_fract_z
_atom_site_U_iso_or_equiv
_atom_site_adp_type
_atom_site_calc_flag
_atom_site_refinement_flags
_atom_site_occupancy
_atom_site_type_symbol
Cl1 0.40910(7) 0.56743(12) 0.32834(8) 0.0320(2) Uani d . 1 Cl
Cl2 0.09437(7) 0.65047(12) 0.48121(10) 0.0385(3) Uani d . 1 Cl
O1 0.6239(6) 0.1698(12) 0.3596(6) 0.128(2) Uiso d D 1 O
H1 0.6978 0.1647 0.4014 0.193 Uiso calc R 1 H
N1 0.2888(2) 0.2593(4) 0.3883(3) 0.0254(6) Uani d . 1 N
N2 0.1871(2) 0.0101(4) 0.4494(3) 0.0260(6) Uani d . 1 N
C1 0.1563(3) 0.2582(5) 0.3125(3) 0.0238(7) Uani d . 1 C
H1B 0.1146 0.3536 0.3406 0.029 Uiso calc R 1 H
C2 0.1036(3) 0.0827(5) 0.3340(3) 0.0260(7) Uani d . 1 C
H2A 0.0216 0.0997 0.3384 0.031 Uiso calc R 1 H
H2B 0.0973 0.0016 0.2674 0.031 Uiso calc R 1 H
C3 0.2144(3) 0.1487(5) 0.5453(3) 0.0241(7) Uani d . 1 C
H3 0.1370 0.2101 0.5380 0.029 Uiso calc R 1 H
C4 0.3004(3) 0.2787(5) 0.5180(3) 0.0261(7) Uani d . 1 C
H4A 0.2790 0.3986 0.5335 0.031 Uiso calc R 1 H
H4B 0.3850 0.2555 0.5701 0.031 Uiso calc R 1 H
C5 0.3495(3) 0.0946(5) 0.3740(3) 0.0301(8) Uani d . 1 C
H5A 0.4385 0.1058 0.4124 0.036 Uiso calc R 1 H
H5B 0.3313 0.0694 0.2879 0.036 Uiso calc R 1 H
C6 0.3024(3) -0.0531(5) 0.4327(3) 0.0302(8) Uani d . 1 C
H6A 0.2856 -0.1576 0.3810 0.036 Uiso calc R 1 H
H6B 0.3636 -0.0836 0.5111 0.036 Uiso calc R 1 H
C7 0.1402(3) 0.2903(5) 0.1815(3) 0.0292(8) Uani d . 1 C
H7A 0.1818 0.3999 0.1752 0.035 Uiso calc R 1 H
H7B 0.1799 0.1949 0.1528 0.035 Uiso calc R 1 H
C8 0.0086(3) 0.3021(5) 0.1006(3) 0.0253(7) Uani d . 1 C
C9 -0.0819(3) 0.3776(6) 0.1361(4) 0.0334(9) Uani d . 1 C
H9 -0.0625 0.4208 0.2154 0.040 Uiso calc R 1 H
C10 -0.2006(3) 0.3904(6) 0.0562(4) 0.0381(9) Uani d . 1 C
H10 -0.2613 0.4418 0.0817 0.046 Uiso calc R 1 H
C11 -0.2310(3) 0.3292(6) -0.0595(4) 0.0372(9) Uani d . 1 C
H11 -0.3119 0.3384 -0.1136 0.045 Uiso calc R 1 H
C12 -0.1416(4) 0.2540(6) -0.0956(3) 0.0376(9) Uani d . 1 C
H12 -0.1613 0.2116 -0.1751 0.045 Uiso calc R 1 H
C13 -0.0236(3) 0.2404(5) -0.0160(3) 0.0308(8) Uani d . 1 C
H13 0.0364 0.1877 -0.0418 0.037 Uiso calc R 1 H
C14 0.2644(3) 0.0669(6) 0.6694(3) 0.0296(7) Uani d . 1 C
H14A 0.2059 -0.0208 0.6777 0.035 Uiso calc R 1 H
H14B 0.3413 0.0062 0.6777 0.035 Uiso calc R 1 H
C15 0.2872(3) 0.1989(5) 0.7685(3) 0.0279(8) Uani d . 1 C
C16 0.4021(3) 0.2126(7) 0.8542(4) 0.0423(10) Uani d . 1 C
H16 0.4672 0.1467 0.8457 0.051 Uiso calc R 1 H
C17 0.4230(4) 0.3220(8) 0.9525(4) 0.0583(15) Uani d . 1 C
H17 0.5025 0.3317 1.0096 0.070 Uiso calc R 1 H
C18 0.3295(4) 0.4162(7) 0.9678(4) 0.0504(12) Uani d . 1 C
H18 0.3433 0.4867 1.0368 0.060 Uiso calc R 1 H
C19 0.2154(4) 0.4068(6) 0.8812(4) 0.0391(10) Uani d . 1 C
H19 0.1514 0.4762 0.8889 0.047 Uiso calc R 1 H
C20 0.1932(3) 0.2974(5) 0.7832(3) 0.0319(8) Uani d . 1 C
H20 0.1137 0.2893 0.7259 0.038 Uiso calc R 1 H
C21 0.5785(10) 0.1697(18) 0.2341(9) 0.143(4) Uiso d D 1 C
H21A 0.5069 0.2449 0.2059 0.214 Uiso calc R 1 H
H21B 0.5560 0.0510 0.2051 0.214 Uiso calc R 1 H
H21C 0.6410 0.2130 0.2036 0.214 Uiso calc R 1 H
H1A 0.324(4) 0.357(6) 0.366(3) 0.025(10) Uiso d . 1 H
H2 0.158(4) -0.084(7) 0.479(4) 0.034(11) Uiso d . 1 H

loop_
_atom_site_aniso_label
_atom_site_aniso_U_11
_atom_site_aniso_U_22
_atom_site_aniso_U_33
_atom_site_aniso_U_12
_atom_site_aniso_U_13
_atom_site_aniso_U_23
Cl1 0.0224(4) 0.0371(5) 0.0355(5) -0.0052(3) 0.0086(3) 0.0044(4)
Cl2 0.0283(4) 0.0250(4) 0.0649(6) 0.0003(4) 0.0194(4) 0.0047(5)
N1 0.0197(13) 0.0292(18) 0.0253(15) -0.0032(12) 0.0053(11) -0.0008(13)
N2 0.0236(13) 0.0214(15) 0.0313(16) -0.0023(11) 0.0074(11) -0.0016(13)
C1 0.0158(14) 0.0280(19) 0.0260(17) -0.0002(12) 0.0051(12) -0.0036(14)
C2 0.0205(13) 0.0317(19) 0.0230(16) -0.0035(14) 0.0037(12) -0.0025(15)
C3 0.0223(13) 0.0260(16) 0.0227(16) 0.0026(14) 0.0061(11) -0.0045(15)
C4 0.0250(15) 0.0272(19) 0.0215(17) -0.0013(13) 0.0021(12) -0.0056(15)
C5 0.0216(14) 0.037(2) 0.0323(18) 0.0022(14) 0.0102(13) -0.0030(16)
C6 0.0280(17) 0.027(2) 0.034(2) 0.0069(14) 0.0079(14) -0.0064(16)
C7 0.0290(17) 0.033(2) 0.0255(18) -0.0029(14) 0.0098(14) -0.0003(15)
C8 0.0294(16) 0.0223(18) 0.0246(18) -0.0050(13) 0.0096(13) 0.0021(14)
C9 0.0305(17) 0.039(2) 0.0288(18) -0.0013(16) 0.0072(14) -0.0043(17)
C10 0.0304(18) 0.040(2) 0.041(2) 0.0007(16) 0.0086(16) -0.0019(19)
C11 0.0307(17) 0.036(2) 0.035(2) -0.0043(16) -0.0022(14) 0.0057(18)
C12 0.045(2) 0.038(2) 0.0242(18) -0.0110(18) 0.0058(15) -0.0015(17)
C13 0.0361(18) 0.028(2) 0.0274(19) -0.0022(16) 0.0100(15) -0.0005(16)
C14 0.0317(15) 0.0302(18) 0.0268(17) 0.0051(16) 0.0100(13) 0.0008(17)
C15 0.0264(15) 0.032(2) 0.0246(17) 0.0029(14) 0.0080(13) 0.0012(15)
C16 0.0272(17) 0.058(3) 0.042(2) 0.0044(18) 0.0115(15) -0.014(2)
C17 0.0295(19) 0.084(4) 0.053(3) 0.002(2) 0.0026(18) -0.035(3)
C18 0.040(2) 0.063(3) 0.047(3) -0.003(2) 0.0130(18) -0.029(2)
C19 0.0331(18) 0.046(3) 0.040(2) 0.0085(18) 0.0162(16) -0.010(2)
C20 0.0256(16) 0.036(2) 0.032(2) 0.0035(15) 0.0074(14) 0.0004(16)

loop_
_atom_type_symbol
_atom_type_description
_atom_type_scat_dispersion_real
_atom_type_scat_dispersion_imag
_atom_type_scat_source
C C 0.0033 0.0016 'International Tables Vol C Tables 4.2.6.8 and 6.1.1.4'
H H 0.0000 0.0000 'International Tables Vol C Tables 4.2.6.8 and 6.1.1.4'
Cl Cl 0.1484 0.1585 'International Tables Vol C Tables 4.2.6.8 and 6.1.1.4'
N N 0.0061 0.0033 'International Tables Vol C Tables 4.2.6.8 and 6.1.1.4'
O O 0.0106 0.0060 'International Tables Vol C Tables 4.2.6.8 and 6.1.1.4'

loop_
_geom_angle_atom_site_label_1
_geom_angle_atom_site_label_2
_geom_angle_atom_site_label_3
_geom_angle
_geom_angle_publ_flag
C21 O1 H1 124.7 ?
C5 N1 C1 111.2(3) y
C5 N1 C4 108.7(3) y
C1 N1 C4 109.0(3) y
C5 N1 H1A 112(2) ?
C1 N1 H1A 107(2) ?
C4 N1 H1A 109(2) ?
C2 N2 C3 109.3(3) y
C2 N2 C6 109.5(3) y
C3 N2 C6 110.9(3) y
C2 N2 H2 116(3) ?
C3 N2 H2 106(3) ?
C6 N2 H2 105(3) ?
N1 C1 C7 110.6(3) y
N1 C1 C2 107.2(3) y
C7 C1 C2 113.2(3) y
N1 C1 H1B 108.6 ?
C7 C1 H1B 108.6 ?
C2 C1 H1B 108.6 ?
N2 C2 C1 107.8(3) y
N2 C2 H2A 110.1 ?
C1 C2 H2A 110.1 ?
N2 C2 H2B 110.1 ?
C1 C2 H2B 110.1 ?
H2A C2 H2B 108.5 ?
N2 C3 C14 110.5(3) y
N2 C3 C4 106.6(2) y
C14 C3 C4 114.3(3) y
N2 C3 H3 108.4 ?
C14 C3 H3 108.4 ?
C4 C3 H3 108.4 ?
N1 C4 C3 108.4(3) y
N1 C4 H4A 110.0 ?
C3 C4 H4A 110.0 ?
N1 C4 H4B 110.0 ?
C3 C4 H4B 110.0 ?
H4A C4 H4B 108.4 ?
N1 C5 C6 108.6(3) y
N1 C5 H5A 110.0 ?
C6 C5 H5A 110.0 ?
N1 C5 H5B 110.0 ?
C6 C5 H5B 110.0 ?
H5A C5 H5B 108.4 ?
N2 C6 C5 107.4(3) y
N2 C6 H6A 110.2 ?
C5 C6 H6A 110.2 ?
N2 C6 H6B 110.2 ?
C5 C6 H6B 110.2 ?
H6A C6 H6B 108.5 ?
C8 C7 C1 113.7(3) y
C8 C7 H7A 108.8 ?
C1 C7 H7A 108.8 ?
C8 C7 H7B 108.8 ?
C1 C7 H7B 108.8 ?
H7A C7 H7B 107.7 ?
C13 C8 C9 117.9(3) y
C13 C8 C7 118.9(3) ?
C9 C8 C7 123.2(3) ?
C10 C9 C8 120.5(4) ?
C10 C9 H9 119.7 ?
C8 C9 H9 119.7 ?
C11 C10 C9 120.8(4) ?
C11 C10 H10 119.6 ?
C9 C10 H10 119.6 ?
C10 C11 C12 119.0(3) ?
C10 C11 H11 120.5 ?
C12 C11 H11 120.5 ?
C11 C12 C13 120.2(4) ?
C11 C12 H12 119.9 ?
C13 C12 H12 119.9 ?
C8 C13 C12 121.5(3) ?
C8 C13 H13 119.2 ?
C12 C13 H13 119.2 ?
C15 C14 C3 112.6(3) y
C15 C14 H14A 109.1 ?
C3 C14 H14A 109.1 ?
C15 C14 H14B 109.1 ?
C3 C14 H14B 109.1 ?
H14A C14 H14B 107.8 ?
C16 C15 C20 118.5(3) y
C16 C15 C14 119.5(3) ?
C20 C15 C14 121.7(3) ?
C15 C16 C17 120.7(4) ?
C15 C16 H16 119.7 ?
C17 C16 H16 119.7 ?
C18 C17 C16 120.6(4) ?
C18 C17 H17 119.7 ?
C16 C17 H17 119.7 ?
C17 C18 C19 119.1(4) ?
C17 C18 H18 120.5 ?
C19 C18 H18 120.5 ?
C18 C19 C20 120.8(4) ?
C18 C19 H19 119.6 ?
C20 C19 H19 119.6 ?
C19 C20 C15 120.3(3) ?
C19 C20 H20 119.9 ?
C15 C20 H20 119.9 ?
O1 C21 H21A 109.5 ?
O1 C21 H21B 109.5 ?
H21A C21 H21B 109.5 ?
O1 C21 H21C 109.5 ?
H21A C21 H21C 109.5 ?
H21B C21 H21C 109.5 ?

loop_
_geom_bond_atom_site_label_1
_geom_bond_atom_site_label_2
_geom_bond_distance
_geom_bond_publ_flag
O1 C21 1.401(10) y
O1 H1 0.8400 ?
N1 C5 1.492(5) y
N1 C1 1.507(4) y
N1 C4 1.507(4) y
N1 H1A 0.94(4) ?
N2 C2 1.495(4) y
N2 C3 1.512(5) y
N2 C6 1.512(4) y
N2 H2 0.92(5) ?
C1 C7 1.522(5) y
C1 C2 1.543(5) y
C1 H1B 1.0000 ?
C2 H2A 0.9900 ?
C2 H2B 0.9900 ?
C3 C14 1.525(5) y
C3 C4 1.532(5) y
C3 H3 1.0000 ?
C4 H4A 0.9900 ?
C4 H4B 0.9900 ?
C5 C6 1.532(5) y
C5 H5A 0.9900 ?
C5 H5B 0.9900 ?
C6 H6A 0.9900 ?
C6 H6B 0.9900 ?
C7 C8 1.517(5) y
C7 H7A 0.9900 ?
C7 H7B 0.9900 ?
C8 C13 1.388(5) ?
C8 C9 1.396(5) ?
C9 C10 1.395(5) ?
C9 H9 0.9500 ?
C10 C11 1.379(6) ?
C10 H10 0.9500 ?
C11 C12 1.387(6) ?
C11 H11 0.9500 ?
C12 C13 1.388(5) ?
C12 H12 0.9500 ?
C13 H13 0.9500 ?
C14 C15 1.508(5) y
C14 H14A 0.9900 ?
C14 H14B 0.9900 ?
C15 C16 1.388(5) ?
C15 C20 1.398(5) ?
C16 C17 1.392(6) ?
C16 H16 0.9500 ?
C17 C18 1.377(6) ?
C17 H17 0.9500 ?
C18 C19 1.384(6) ?
C18 H18 0.9500 ?
C19 C20 1.387(6) ?
C19 H19 0.9500 ?
C20 H20 0.9500 ?
C21 H21A 0.9800 ?
C21 H21B 0.9800 ?
C21 H21C 0.9800 ?

loop_
_geom_hbond_atom_site_label_D
_geom_hbond_atom_site_label_H
_geom_hbond_atom_site_label_A
_geom_hbond_site_symmetry_A
_geom_hbond_distance_DH
_geom_hbond_distance_HA
_geom_hbond_distance_DA
_geom_hbond_angle_DHA
N1 H1A Cl1 . 0.94(4) 2.03(4) 2.967(3) 176(4)
C5 H5A O1 . 0.99 2.51 3.331(7) 140
N2 H2 Cl2 1_545 0.92(5) 2.18(5) 3.045(3) 157(4)
C6 H6A Cl1 1_545 0.99 2.75 3.563(4) 139
O1 H1 Cl2 2_646 0.82 2.382 3.201(4) 180
C6 H6B O1 2_646 0.99 2.41 3.151(9) 131
C14 H14B O1 2_646 0.99 2.681 3.389(7) 129
C6 H6B Cl1 2_646 0.99 2.94 3.715(4) 136
C4 H4A O1 2_656 0.99 2.506 3.329(8) 140
C3 H3 Cl2 2_546 0.99 2.683 3.526(4) 142

loop_
_geom_torsion_atom_site_label_1
_geom_torsion_atom_site_label_2
_geom_torsion_atom_site_label_3
_geom_torsion_atom_site_label_4
_geom_torsion
_geom_torsion_publ_flag
C5 N1 C1 C7 -76.2(4) y
C4 N1 C1 C7 164.0(3) y
C5 N1 C1 C2 47.7(3) y
C4 N1 C1 C2 -72.1(3) y
C3 N2 C2 C1 49.2(3) y
C6 N2 C2 C1 -72.6(3) y
N1 C1 C2 N2 19.9(3) y
C7 C1 C2 N2 142.2(3) y
C2 N2 C3 C14 162.0(3) y
C6 N2 C3 C14 -77.0(3) y
C2 N2 C3 C4 -73.3(3) y
C6 N2 C3 C4 47.7(4) y
C5 N1 C4 C3 -73.3(3) y
C1 N1 C4 C3 48.1(4) y
N2 C3 C4 N1 20.5(3) y
C14 C3 C4 N1 142.8(3) y
C1 N1 C5 C6 -69.7(4) y
C4 N1 C5 C6 50.3(3) y
C2 N2 C6 C5 50.7(4) y
C3 N2 C6 C5 -70.1(4) y
N1 C5 C6 N2 16.8(4) y
N1 C1 C7 C8 -176.4(3) y
C2 C1 C7 C8 63.2(4) y
C1 C7 C8 C13 -146.2(3) y
C1 C7 C8 C9 36.1(5) y
C13 C8 C9 C10 -0.1(6) ?
C7 C8 C9 C10 177.6(4) y
C8 C9 C10 C11 -0.2(6) ?
C9 C10 C11 C12 0.2(6) ?
C10 C11 C12 C13 0.2(6) ?
C9 C8 C13 C12 0.5(5) ?
C7 C8 C13 C12 -177.4(3) y
C11 C12 C13 C8 -0.5(6) ?
N2 C3 C14 C15 -177.2(2) y
C4 C3 C14 C15 62.6(4) y
C3 C14 C15 C16 -123.7(4) y
C3 C14 C15 C20 62.5(4) y
C20 C15 C16 C17 0.0(7) ?
C14 C15 C16 C17 -174.1(5) y
C15 C16 C17 C18 1.2(9) ?
C16 C17 C18 C19 -2.9(9) ?
C17 C18 C19 C20 3.3(8) ?
C18 C19 C20 C15 -2.2(7) ?
C16 C15 C20 C19 0.5(6) ?
C14 C15 C20 C19 174.4(4) y

loop_
_cod_related_entry_id
_cod_related_entry_database
_cod_related_entry_code
1 ChemSpider 21180430
